data_2007499
loop_
_publ_author_name
'Hirose, Takuji'
'Baldwin, Bruce W.'
'Wang, Zhen-He'
'Kennard, Colin H. L.'

_publ_section_title
;
 (1\a,3\a,5\a)-1,3,5-Trimethyl-1,3,5-cyclohexanetricarboxylic Acid
 Acetonitrile Solvate
;
_journal_issue 8
_journal_name_full 'Acta Crystallographica Section C'
_journal_page_first 1143
_journal_page_last 1144
_journal_paper_doi 10.1107/S0108270198001024
_journal_volume 54
_journal_year 1998
_chemical_formula_moiety 'C12 H18 O6, C2 H3 N'
_chemical_formula_sum 'C14 H21 N O6'
_chemical_formula_weight 299.32
_chemical_name_common
;
Kemp's acid-acrylonitrile
;
_chemical_name_systematic
;(1\a,3\a,5\a)-1,3,5-trimethyl-1,3,5-cyclohexanetricarboxylic
 acid-acetonitrile
;
_space_group_IT_number 148
_symmetry_cell_setting trigonal
_symmetry_space_group_name_Hall '-R 3'
_symmetry_space_group_name_H-M 'R -3 :H'
_audit_creation_method SHELXL97
_cell_angle_alpha 90.00
_cell_angle_beta 90.00
_cell_angle_gamma 120.00
_cell_formula_units_Z 6
_cell_length_a 8.9720(10)
_cell_length_b 8.9720(10)
_cell_length_c 34.15(2)
_cell_measurement_reflns_used 25
_cell_measurement_temperature 293(2)
_cell_measurement_theta_max 14
_cell_measurement_theta_min 10
_cell_volume 2380.7(14)
_computing_cell_refinement SDP
_computing_data_collection 'SDP (Frenz, 1985)'
_computing_data_reduction 'Xtal3.0 (Hall & Stewart, 1990)'
_computing_molecular_graphics 'PLATON96 (Spek, 1996) and SHELXTL (Sheldrick, 1994)'
_computing_publication_material SHELXL97
_computing_structure_refinement 'SHELXL97 (Sheldrick, 1997)'
_computing_structure_solution 'SHELXS86 (Sheldrick, 1990)'
_diffrn_ambient_temperature 293(2)
_diffrn_measured_fraction_theta_full 0.331
_diffrn_measured_fraction_theta_max 0.331
_diffrn_measurement_device_type 'MicroVAX-controlled CAD-4'
_diffrn_measurement_method '2\q/\w scans'
_diffrn_radiation_monochromator graphite
_diffrn_radiation_source 'fine-focus sealed tube'
_diffrn_radiation_type MoK\a
_diffrn_radiation_wavelength 0.71073
_diffrn_reflns_av_R_equivalents 0.045
_diffrn_reflns_av_sigmaI/netI 0.037
_diffrn_reflns_limit_h_max 10
_diffrn_reflns_limit_h_min -10
_diffrn_reflns_limit_k_max 9
_diffrn_reflns_limit_k_min -10
_diffrn_reflns_limit_l_max 40
_diffrn_reflns_limit_l_min -40
_diffrn_reflns_number 3043
_diffrn_reflns_theta_full 24.96
_diffrn_reflns_theta_max 25
_diffrn_reflns_theta_min 2.69
_diffrn_standards_decay_% none
_diffrn_standards_interval_time 120
_diffrn_standards_number 3
_exptl_absorpt_coefficient_mu 0.098
_exptl_absorpt_correction_type none
_exptl_crystal_colour colourless
_exptl_crystal_density_diffrn 1.253
_exptl_crystal_density_meas ?
_exptl_crystal_density_method 'not measured'
_exptl_crystal_description 'large block'
_exptl_crystal_F_000 960
_exptl_crystal_size_max 0.47
_exptl_crystal_size_mid 0.47
_exptl_crystal_size_min 0.40
_refine_diff_density_max 0.15
_refine_diff_density_min -0.13
_refine_ls_extinction_method none
_refine_ls_goodness_of_fit_ref 1.096
_refine_ls_hydrogen_treatment 'H atoms refined by a mixture of independent and constrained refinement'
_refine_ls_matrix_type full
_refine_ls_number_parameters 92
_refine_ls_number_reflns 933
_refine_ls_number_restraints 1
_refine_ls_restrained_S_all 1.095
_refine_ls_R_factor_all 0.080
_refine_ls_R_factor_gt 0.050
_refine_ls_shift/su_max 0.001
_refine_ls_shift/su_mean 0.000
_refine_ls_structure_factor_coef Fsqd
_refine_ls_weighting_details 'w  = 1/[\s^2^(Fo^2^)+(0.047P)^2^+6.17P] where P=(Fo^2^+2Fc^2^)/3'
_refine_ls_weighting_scheme calc
_refine_ls_wR_factor_ref 0.152
_reflns_number_gt 641
_reflns_number_total 933
_reflns_threshold_expression I>2\s(I)
_cod_data_source_file bm1202.cif
_cod_data_source_block hirose
_cod_depositor_comments
;
The following automatic conversions were performed:

'_exptl_crystal_density_meas' value 'not measured' was changed to '?'
- the value is perceived as not measured.

Automatic conversion script
Id: cif_fix_values 3008 2015-01-20 13:52:24Z robertas 

The following automatic conversions were performed:

'_refine_ls_weighting_scheme' value 'calc w =
1/[\s^2^(Fo^2^)+(0.047P)^2^+6.17P] where P=(Fo^2^+2Fc^2^)/3' was
changed to 'calc'. New tag '_refine_ls_weighting_details' was
created. The value of the new tag was set to 'w =
1/[\s^2^(Fo^2^)+(0.047P)^2^+6.17P] where P=(Fo^2^+2Fc^2^)/3'.

Automatic conversion script
Id: cif_fix_values 3143 2015-03-26 13:38:13Z robertas 
;
_cod_original_sg_symbol_H-M 'R -3'
_cod_database_code 2007499

loop_
_symmetry_equiv_pos_as_xyz
'x, y, z'
'-y, x-y, z'
'-x+y, -x, z'
'x+2/3, y+1/3, z+1/3'
'-y+2/3, x-y+1/3, z+1/3'
'-x+y+2/3, -x+1/3, z+1/3'
'x+1/3, y+2/3, z+2/3'
'-y+1/3, x-y+2/3, z+2/3'
'-x+y+1/3, -x+2/3, z+2/3'
'-x, -y, -z'
'y, -x+y, -z'
'x-y, x, -z'
'-x+2/3, -y+1/3, -z+1/3'
'y+2/3, -x+y+1/3, -z+1/3'
'x-y+2/3, x+1/3, -z+1/3'
'-x+1/3, -y+2/3, -z+2/3'
'y+1/3, -x+y+2/3, -z+2/3'
'x-y+1/3, x+2/3, -z+2/3'

loop_
_atom_site_label
_atom_site_fract_x
_atom_site_fract_y
_atom_site_fract_z
_atom_site_U_iso_or_equiv
_atom_site_adp_type
_atom_site_calc_flag
_atom_site_refinement_flags
_atom_site_occupancy
_atom_site_disorder_assembly
_atom_site_disorder_group
_atom_site_type_symbol
C1 .5643(4) .4260(4) .09573(7) .0437(8) Uani d . 1 . . C
C2 .4798(4) .2346(4) .10653(8) .0461(8) Uani d . 1 . . C
C11 .5353(4) .4538(4) .05314(8) .0464(8) Uani d .. 1 . . C
C12 .4760(8) .5053(7) .12003(12) .0743(13) Uani d . 1 . . C
O10 .4608(3) .3369(3) .02979(6) .0598(7) Uani d . 1 . . O
O11 .5903(3) .6154(3) .04444(7) .0626(7) Uani d . 1 . . O
C1A .6667 .3333 .2828(2) .080(2) Uani d SD 1 . . C
C2A .6667 .3333 .2403(2) .0661(16) Uani d S 1 . . C
N3A .6667 .3333 .2077(2) .103(2) Uani d S 1 . . N
H11 .568(5) .627(6) .0163(13) .102(14) Uiso d . 1 . . H
H121 .495(5) .496(5) .1491(12) .079(11) Uiso d . 1 . . H
H122 .369(6) .467(5) .1150(12) .085(15) Uiso d . 1 . . H
H123 .542(6) .643(6) .1134(12) .106(15) Uiso d . 1 . . H
H21 .474(3) .231(4) .1363(9) .046(8) Uiso d . 1 . . H
H22 .360(4) .176(4) .0971(9) .053(9) Uiso d . 1 . . H
H1A .770(6) .309(9) .2910(16) .19(3) Uiso d D 1 . . H

loop_
_atom_site_aniso_label
_atom_site_aniso_U_11
_atom_site_aniso_U_22
_atom_site_aniso_U_33
_atom_site_aniso_U_12
_atom_site_aniso_U_13
_atom_site_aniso_U_23
C1 .0538(18) .0548(18) .0298(15) .0325(15) .0012(13) -.0026(12)
C2 .0464(18) .0579(19) .0278(14) .0213(15) .0031(13) .0000(13)
C11 .0545(18) .0557(19) .0387(16) .0348(16) -.0034(14) -.0013(15)
C12 .097(3) .103(4) .053(2) .072(3) .004(2) -.012(2)
O10 .0821(17) .0586(14) .0381(12) .0346(13) -.0150(11) -.0047(11)
O11 .0934(19) .0582(15) .0448(13) .0444(14) -.0132(12) -.0018(11)
C1A .090(3) .090(3) .060(4) .0449(16) .000 .000
C2A .065(3) .065(3) .068(4) .0325(13) .000 .000
N3A .119(4) .119(4) .070(4) .0593(19) .000 .000

loop_
_atom_type_symbol
_atom_type_description
_atom_type_scat_dispersion_real
_atom_type_scat_dispersion_imag
_atom_type_scat_source
C C 0.0033 0.0016 'International Tables Vol C Tables 4.2.6.8 and 6.1.1.4'
H H 0.0000 0.0000 'International Tables Vol C Tables 4.2.6.8 and 6.1.1.4'
O O 0.0106 0.0060 'International Tables Vol C Tables 4.2.6.8 and 6.1.1.4'
N N 0.0061 0.0033 'International Tables Vol C Tables 4.2.6.8 and 6.1.1.4'

loop_
_geom_angle_atom_site_label_1
_geom_angle_atom_site_label_2
_geom_angle_atom_site_label_3
_geom_angle_site_symmetry_1
_geom_angle_site_symmetry_3
_geom_angle
C11 C1 C2 . 3_665 112.1(2)
C11 C1 C2 . . 112.6(2)
C2 C1 C2 3_665 . 110.6(3)
C11 C1 C12 . . 105.6(3)
C2 C1 C12 3_665 . 107.8(3)
C2 C1 C12 . . 107.8(3)
C1 C2 C1 2_655 . 118.2(3)
C1 C2 H21 2_655 . 105.0(16)
C1 C2 H21 . . 105.3(16)
C1 C2 H22 2_655 . 112.4(18)
C1 C2 H22 . . 108.5(18)
H21 C2 H22 . . 106(2)
O10 C11 O11 . . 123.0(3)
O10 C11 C1 . . 123.4(3)
O11 C11 C1 . . 113.4(3)
C1 C12 H121 . . 110(2)
C1 C12 H122 . . 116(3)
H121 C12 H122 . . 111(4)
C1 C12 H123 . . 107(2)
H121 C12 H123 . . 106(3)
H122 C12 H123 . . 106(3)
C11 O11 H11 . . 110(3)
C2A C1A H1A . . 105(3)
N3A C2A C1A . . 180.0000(10)

loop_
_geom_bond_atom_site_label_1
_geom_bond_atom_site_label_2
_geom_bond_site_symmetry_2
_geom_bond_distance
_geom_bond_publ_flag
C1 C11 . 1.520(4) ?
C1 C2 3_665 1.526(4) ?
C1 C2 . 1.536(4) ?
C1 C12 . 1.544(5) ?
C2 C1 2_655 1.526(4) ?
C2 H21 . 1.02(3) ?
C2 H22 . .98(3) ?
C11 O10 . 1.218(4) ?
C11 O11 . 1.311(4) ?
C12 H121 . 1.02(4) ?
C12 H122 . .86(4) ?
C12 H123 . 1.10(5) ?
O11 H11 . 1.00(4) ?
C1A C2A . 1.452(10) ?
C1A H1A . 1.09(2) ?
C2A N3A . 1.114(8) ?
